data_2007255
loop_
_publ_author_name
R.Thirumurugan
'S.Shanmuga Sundara Raj'
G.Shanmugam
'Hoong-Kun Fun'
M.Marappan
M.Kandaswamy

_publ_section_title
;
 1,4-Bis[3-(<i>N</i>-ethyliminomethyl)-2-hydroxy-5-methylbenzyl]piperazine
;
_journal_issue 5
_journal_name_full 'Acta Crystallographica Section C'
_journal_page_first 644
_journal_page_last 645
_journal_paper_doi 10.1107/S0108270197017514
_journal_volume 54
_journal_year 1998
_chemical_formula_moiety 'C26 H36 N4 O2'
_chemical_formula_sum 'C26 H36 N4 O2'
_chemical_formula_weight 436.59
_chemical_melting_point 423
_chemical_name_systematic
;
1,4-bis[2'hydroxy-3'-(N-ethylimino)-5'-methylbenzyl]-piperazine
;
_space_group_IT_number 14
_symmetry_cell_setting monoclinic
_symmetry_space_group_name_Hall '-P 2ybc'
_symmetry_space_group_name_H-M 'P 1 21/c 1'
_audit_creation_method SHELXL
_cell_angle_alpha 90.0
_cell_angle_beta 95.720(10)
_cell_angle_gamma 90.0
_cell_formula_units_Z 4
_cell_length_a 19.033(2)
_cell_length_b 13.6610(10)
_cell_length_c 9.5460(10)
_cell_measurement_reflns_used 40
_cell_measurement_temperature 293(2)
_cell_measurement_theta_max 12.45
_cell_measurement_theta_min 5.39
_cell_volume 2469.7(4)
_computing_cell_refinement XSCANS
_computing_data_collection 'XSCANS (Siemens, 1994)'
_computing_data_reduction XSCANS
_computing_molecular_graphics 'ORTEP92 (Johnson, 1976)'
_computing_publication_material SHELXL-93
_computing_structure_refinement 'SHELXL-93 (Sheldrick, 1993)'
_computing_structure_solution 'SHELXS-86 (Sheldrick, 1990)'
_diffrn_ambient_temperature 293(2)
_diffrn_measurement_device 'Siemens P4 diffractometer'
_diffrn_measurement_method '\q/2\q scans'
_diffrn_radiation_monochromator graphite
_diffrn_radiation_source 'fine-focus sealed tube'
_diffrn_radiation_type MoK\a
_diffrn_radiation_wavelength 0.71073
_diffrn_reflns_av_R_equivalents 0.0179
_diffrn_reflns_av_sigmaI/netI 0.0449
_diffrn_reflns_limit_h_max 24
_diffrn_reflns_limit_h_min -24
_diffrn_reflns_limit_k_max 1
_diffrn_reflns_limit_k_min -17
_diffrn_reflns_limit_l_max 12
_diffrn_reflns_limit_l_min -1
_diffrn_reflns_number 7183
_diffrn_reflns_theta_max 27.50
_diffrn_reflns_theta_min 1.08
_diffrn_standards_decay_% <3
_diffrn_standards_interval_count 97
_diffrn_standards_number 3
_exptl_absorpt_coefficient_mu 0.075
_exptl_absorpt_correction_type none
_exptl_crystal_colour Yellow
_exptl_crystal_density_diffrn 1.174
_exptl_crystal_density_meas ?
_exptl_crystal_description Prism
_exptl_crystal_F_000 944
_exptl_crystal_size_max 0.88
_exptl_crystal_size_mid 0.58
_exptl_crystal_size_min 0.36
_refine_diff_density_max 0.173
_refine_diff_density_min -0.157
_refine_ls_extinction_coef 0.0037(7)
_refine_ls_extinction_method 'SHELXL-93 (Sheldrick, 1993)'
_refine_ls_goodness_of_fit_all 0.908
_refine_ls_goodness_of_fit_obs 1.097
_refine_ls_hydrogen_treatment refall
_refine_ls_matrix_type full
_refine_ls_number_parameters 423
_refine_ls_number_reflns 5655
_refine_ls_number_restraints 0
_refine_ls_restrained_S_all 0.908
_refine_ls_restrained_S_obs 1.097
_refine_ls_R_factor_all 0.0888
_refine_ls_R_factor_obs .0445
_refine_ls_shift/esd_max 0.000
_refine_ls_shift/esd_mean 0.000
_refine_ls_structure_factor_coef Fsqd
_refine_ls_weighting_details 'w=1/[\s^2^(F~o~^2^)+(0.0728P)^2^] where P=(F~o~^2^+2F~c~^2^)/3'
_refine_ls_weighting_scheme calc
_refine_ls_wR_factor_all 0.1359
_refine_ls_wR_factor_obs .1171
_reflns_number_observed 3065
_reflns_number_total 5655
_reflns_observed_criterion I>2sigma(I)
_cod_data_source_file na1317.cif
_cod_data_source_block na1317
_cod_depositor_comments
;
The following automatic conversions were performed:

'_exptl_absorpt_correction_type' value 'None' changed to 'none'
according to /home/saulius/struct/CIF-dictionaries/cif_core.dic
dictionary named 'cif_core.dic' version 2.4.1 from 2010-06-29.

Automatic conversion script
Id: cif_fix_values 1715 2011-07-08 13:25:40Z adriana 

The following automatic conversions were performed:

'_exptl_crystal_density_meas' value 'not measured' was changed to '?'
- the value is perceived as not measured.

Automatic conversion script
Id: cif_fix_values 3008 2015-01-20 13:52:24Z robertas 

The following automatic conversions were performed:

'_refine_ls_weighting_scheme' value 'calc
w=1/[\s^2^(F~o~^2^)+(0.0728P)^2^] where P=(F~o~^2^+2F~c~^2^)/3' was
changed to 'calc'. New tag '_refine_ls_weighting_details' was
created. The value of the new tag was set to
'w=1/[\s^2^(F~o~^2^)+(0.0728P)^2^] where P=(F~o~^2^+2F~c~^2^)/3'.

Automatic conversion script
Id: cif_fix_values 3143 2015-03-26 13:38:13Z robertas 
;
_cod_original_sg_symbol_H-M 'P 21/c'
_cod_database_code 2007255

loop_
_symmetry_equiv_pos_as_xyz
'x, y, z'
'-x, y+1/2, -z+1/2'
'-x, -y, -z'
'x, -y-1/2, z-1/2'

loop_
_atom_site_aniso_label
_atom_site_aniso_U_11
_atom_site_aniso_U_22
_atom_site_aniso_U_33
_atom_site_aniso_U_12
_atom_site_aniso_U_13
_atom_site_aniso_U_23
C1 .0363(8) .0389(8) .0500(9) .0021(6) .0013(7) .0004(7)
C2 .0410(8) .0431(8) .0485(9) .0075(6) .0005(7) -.0029(7)
C3 .0528(10) .0367(8) .0577(11) .0053(7) .0022(8) -.0069(8)
C4 .0472(9) .0410(8) .0597(11) .0006(7) .0010(8) .0029(8)
C5 .0406(8) .0487(9) .0552(10) .0028(7) .0084(8) .0017(8)
C6 .0378(8) .0389(8) .0510(10) .0041(6) .0025(7) -.0027(7)
C7 .0431(9) .0450(9) .0663(12) .0000(7) .0138(9) -.0094(9)
N8 .0395(7) .0446(7) .0475(8) .0045(5) .0070(6) -.0060(6)
C9 .0490(10) .0540(10) .0586(11) .0082(8) .0057(9) -.0147(9)
C10 .0500(10) .0664(12) .0511(11) .0123(9) .0087(8) -.0110(10)
N11 .0419(7) .0599(8) .0521(9) .0113(6) .0068(6) -.0088(7)
C12 .0471(10) .0668(12) .0574(11) .0111(9) .0021(9) -.0156(10)
C13 .0537(10) .0604(11) .0458(10) .0107(8) .0078(8) -.0079(9)
C14 .0461(10) .0631(11) .0712(13) .0080(8) .0126(10) -.0116(11)
C15 .0403(8) .0596(10) .0545(10) .0102(7) .0032(8) -.0048(8)
C16 .0432(9) .0674(12) .0599(12) .0097(8) .0071(9) -.0043(9)
C17 .0464(9) .0628(11) .0697(12) .0071(8) -.0004(9) .0019(10)
C18 .0493(10) .0602(11) .0728(13) .0123(9) -.0010(9) -.0116(10)
C19 .0415(9) .0682(11) .0604(11) .0106(8) .0049(8) -.0126(9)
C20 .0414(9) .0614(10) .0555(10) .0071(8) .0033(8) -.0047(9)
O21 .0508(7) .0417(6) .0698(8) -.0018(5) .0179(6) -.0016(6)
C22 .0709(14) .0449(11) .106(2) -.0078(10) .0161(14) .0057(12)
C23 .0450(9) .0492(9) .0539(10) .0102(8) .0016(8) -.0062(8)
N24 .0469(8) .0606(9) .0562(9) .0081(7) .0118(7) -.0019(7)
C25 .0556(11) .0745(14) .0598(12) .0154(10) .0165(9) .0023(11)
C26 .0526(11) .0737(14) .089(2) .0021(10) .0185(11) -.0154(14)
O27 .0573(8) .0679(8) .0784(9) .0054(6) .0206(7) -.0039(7)
C28 .0717(15) .0703(15) .100(2) .0017(12) .0102(14) .0075(14)
C29 .0502(11) .0818(14) .0680(13) .0144(10) .0054(10) -.0211(11)
N30 .0508(9) .0943(12) .0665(11) .0090(9) .0162(8) -.0106(10)
C31 .0638(14) .121(2) .085(2) .0110(14) .0265(13) -.022(2)
C32 .0573(15) .195(3) .152(3) -.008(2) .028(2) -.073(2)

loop_
_atom_site_label
_atom_site_fract_x
_atom_site_fract_y
_atom_site_fract_z
_atom_site_U_iso_or_equiv
_atom_site_thermal_displace_type
_atom_site_calc_flag
_atom_site_refinement_flags
_atom_site_occupancy
_atom_site_disorder_group
_atom_site_type_symbol
C1 .03901(7) .11191(10) .2249(2) .0419(4) Uani d . 1 . C
C2 .02323(8) .20302(11) .2840(2) .0445(4) Uani d . 1 . C
C3 .05725(9) .28656(12) .2426(2) .0493(4) Uani d . 1 . C
C4 .10667(8) .28319(11) .1464(2) .0496(4) Uani d . 1 . C
C5 .12196(8) .19161(12) .0913(2) .0479(4) Uani d . 1 . C
C6 .08916(7) .10606(11) .1287(2) .0427(4) Uani d . 1 . C
C7 .10638(8) .00834(13) .0648(2) .0509(4) Uani d . 1 . C
N8 .17952(6) .00391(9) .03003(14) .0437(3) Uani d . 1 . N
C9 .19071(9) -.08017(14) -.0594(2) .0539(4) Uani d . 1 . C
C10 .26602(9) -.0813(2) -.0977(2) .0556(5) Uani d . 1 . C
N11 .31591(7) -.08411(10) .02771(15) .0512(4) Uani d . 1 . N
C12 .30411(9) -.00046(15) .1173(2) .0573(5) Uani d . 1 . C
C13 .22871(9) -.0023(2) .1562(2) .0531(4) Uani d . 1 . C
C14 .38904(9) -.08618(14) -.0093(2) .0597(5) Uani d . 1 . C
C15 .41144(8) -.18756(13) -.0518(2) .0515(4) Uani d . 1 . C
C16 .38239(9) -.27147(14) .0003(2) .0567(5) Uani d . 1 . C
C17 .40365(9) -.36545(13) -.0326(2) .0600(5) Uani d . 1 . C
C18 .45557(9) -.37314(15) -.1236(2) .0612(5) Uani d . 1 . C
C19 .48655(9) -.29121(14) -.1785(2) .0567(5) Uani d . 1 . C
C20 .46517(8) -.19752(13) -.1395(2) .0529(4) Uani d . 1 . C
O21 .00622(6) .02870(8) .26204(13) .0533(3) Uani d . 1 . O
C22 .14205(14) .3744(2) .0992(3) .0735(6) Uani d . 1 . C
C23 -.02697(8) .20999(13) .3897(2) .0496(4) Uani d . 1 . C
N24 -.06132(7) .13713(11) .4285(2) .0541(4) Uani d . 1 . N
C25 -.10924(10) .1518(2) .5368(2) .0626(5) Uani d . 1 . C
C26 -.18502(10) .1406(2) .4769(3) .0711(6) Uani d . 1 . C
O27 .49643(7) -.11553(10) -.18513(15) .0669(4) Uani d . 1 . O
C28 .37193(14) -.4544(2) .0305(4) .0805(7) Uani d . 1 . C
C29 .54124(10) -.3035(2) -.2739(2) .0667(5) Uani d . 1 . C
N30 .57612(8) -.23275(14) -.3175(2) .0698(5) Uani d . 1 . N
C31 .62973(13) -.2553(3) -.4111(3) .0887(8) Uani d . 1 . C
C32 .69972(12) -.2513(3) -.3366(4) .1334(13) Uani d . 1 . C
H32A .73415(12) -.2664(3) -.4003(4) .124(8) Uiso calc PR .50 . H
H32B .70312(12) -.2980(3) -.2611(4) .124(8) Uiso calc PR .50 . H
H32C .70831(12) -.1867(3) -.2989(4) .124(8) Uiso calc PR .50 . H
H3 .0471(8) .3460(12) .2836(18) .053(5) Uiso d . 1 . H
H5 .1559(8) .1878(11) .0200(17) .046(4) Uiso d . 1 . H
H7A .0765(9) -.0029(12) -.023(2) .063(5) Uiso d . 1 . H
H7B .0950(8) -.0480(13) .1308(19) .061(5) Uiso d . 1 . H
H9A .1812(9) -.1430(14) -.009(2) .071(6) Uiso d . 1 . H
H9B .1561(9) -.0730(11) -.1497(18) .057(5) Uiso d . 1 . H
H10A .2768(9) -.0204(13) -.154(2) .065(5) Uiso d . 1 . H
H10B .2767(10) -.1419(14) -.153(2) .076(6) Uiso d . 1 . H
H12A .3161(9) .0680(14) .072(2) .076(6) Uiso d . 1 . H
H12B .3381(9) -.0028(13) .201(2) .073(6) Uiso d . 1 . H
H13A .2220(8) -.0642(12) .2055(18) .055(5) Uiso d . 1 . H
H13B .2218(9) .0564(13) .2137(19) .065(5) Uiso d . 1 . H
H14A .4198(10) -.0636(13) .071(2) .072(6) Uiso d . 1 . H
H14B .4008(10) -.0334(16) -.086(2) .091(7) Uiso d . 1 . H
H16 .3478(10) -.2655(13) .060(2) .068(6) Uiso d . 1 . H
H18 .4694(9) -.4370(14) -.145(2) .070(6) Uiso d . 1 . H
H21 -.0281(11) .0503(16) .324(2) .098(7) Uiso d . 1 . H
H22A .1882(18) .365(2) .077(4) .161(13) Uiso d . 1 . H
H22B .1623(15) .411(2) .181(3) .155(13) Uiso d . 1 . H
H22C .1137(14) .418(2) .054(3) .134(11) Uiso d . 1 . H
H23A -.0308(8) .2787(12) .4279(18) .056(5) Uiso d . 1 . H
H25A -.1022(9) .2208(15) .577(2) .074(6) Uiso d . 1 . H
H25B -.0993(10) .1029(16) .607(2) .086(7) Uiso d . 1 . H
H26A -.1989(11) .073(2) .440(3) .117(9) Uiso d . 1 . H
H26B -.2165(11) .1543(15) .552(3) .098(7) Uiso d . 1 . H
H26C -.1975(11) .1939(17) .403(3) .095(8) Uiso d . 1 . H
H27 .5325(11) -.1427(15) -.239(2) .092(7) Uiso d . 1 . H
H28A .3729(18) -.447(3) .128(4) .184(17) Uiso d . 1 . H
H28B .3952(15) -.513(2) -.000(3) .141(11) Uiso d . 1 . H
H28C .3265(15) -.4733(19) -.016(3) .115(9) Uiso d . 1 . H
H29A .5481(11) -.3756(16) -.295(2) .088(7) Uiso d . 1 . H
H31A .6189(14) -.3208(19) -.441(3) .116(10) Uiso d . 1 . H
H31B .6303(14) -.201(2) -.490(3) .136(11) Uiso d . 1 . H

loop_
_atom_type_symbol
_atom_type_description
_atom_type_scat_dispersion_real
_atom_type_scat_dispersion_imag
_atom_type_scat_source
C C 0.0033 0.0016 'International Tables Vol C Tables 4.2.6.8 and 6.1.1.4'
H H 0.0000 0.0000 'International Tables Vol C Tables 4.2.6.8 and 6.1.1.4'
N N 0.0061 0.0033 'International Tables Vol C Tables 4.2.6.8 and 6.1.1.4'
O O 0.0106 0.0060 'International Tables Vol C Tables 4.2.6.8 and 6.1.1.4'

loop_
_geom_angle_atom_site_label_1
_geom_angle_atom_site_label_2
_geom_angle_atom_site_label_3
_geom_angle
_geom_angle_publ_flag
O21 C1 C6 119.14(13) yes
O21 C1 C2 120.72(13) yes
C6 C1 C2 120.14(13) ?
C3 C2 C1 119.14(14) ?
C3 C2 C23 119.91(14) ?
C1 C2 C23 120.93(14) ?
C4 C3 C2 122.01(15) ?
C3 C4 C5 117.47(15) ?
C3 C4 C22 121.7(2) ?
C5 C4 C22 120.8(2) ?
C6 C5 C4 122.71(15) ?
C5 C6 C1 118.50(14) ?
C5 C6 C7 121.10(14) ?
C1 C6 C7 120.39(14) ?
N8 C7 C6 112.09(13) ?
C13 N8 C9 108.63(13) ?
C13 N8 C7 111.30(14) yes
C9 N8 C7 111.27(13) yes
N8 C9 C10 110.26(15) ?
N11 C10 C9 111.0(2) ?
C10 N11 C12 109.67(14) ?
C10 N11 C14 111.05(15) yes
C12 N11 C14 111.17(14) yes
N11 C12 C13 109.6(2) ?
N8 C13 C12 110.11(15) ?
N11 C14 C15 112.35(15) ?
C16 C15 C20 118.6(2) ?
C16 C15 C14 121.7(2) ?
C20 C15 C14 119.6(2) ?
C15 C16 C17 123.1(2) ?
C18 C17 C16 117.0(2) ?
C18 C17 C28 121.9(2) ?
C16 C17 C28 121.1(2) ?
C17 C18 C19 122.1(2) ?
C18 C19 C20 119.2(2) ?
C18 C19 C29 119.9(2) ?
C20 C19 C29 120.9(2) ?
O27 C20 C15 118.9(2) yes
O27 C20 C19 121.19(15) yes
C15 C20 C19 119.9(2) ?
N24 C23 C2 122.9(2) yes
C23 N24 C25 118.5(2) yes
N24 C25 C26 111.1(2) ?
N30 C29 C19 123.2(2) yes
C29 N30 C31 117.6(2) yes
C32 C31 N30 110.9(2) ?

loop_
_geom_bond_atom_site_label_1
_geom_bond_atom_site_label_2
_geom_bond_site_symmetry_2
_geom_bond_distance
_geom_bond_publ_flag
C1 O21 . 1.361(2) yes
C1 C6 . 1.391(2) ?
C1 C2 . 1.411(2) ?
C2 C3 . 1.389(2) ?
C2 C23 . 1.460(2) yes
C3 C4 . 1.380(2) ?
C4 C5 . 1.399(2) ?
C4 C22 . 1.506(2) ?
C5 C6 . 1.388(2) ?
C6 C7 . 1.517(2) ?
C7 N8 . 1.464(2) ?
N8 C13 . 1.452(2) yes
N8 C9 . 1.459(2) yes
C9 C10 . 1.514(2) yes
C10 N11 . 1.452(2) ?
N11 C12 . 1.458(2) ?
N11 C14 . 1.470(2) ?
C12 C13 . 1.518(2) yes
C14 C15 . 1.516(2) ?
C15 C16 . 1.387(2) ?
C15 C20 . 1.391(2) ?
C16 C17 . 1.391(2) ?
C17 C18 . 1.383(3) ?
C17 C28 . 1.508(3) ?
C18 C19 . 1.392(3) ?
C19 C20 . 1.405(2) ?
C19 C29 . 1.459(3) ?
C20 O27 . 1.360(2) yes
C23 N24 . 1.266(2) yes
N24 C25 . 1.459(2) yes
C25 C26 . 1.505(3) ?
C29 N30 . 1.266(3) yes
N30 C31 . 1.455(3) yes
C31 C32 . 1.447(4) ?

loop_
_geom_hbond_atom_site_label_D
_geom_hbond_atom_site_label_H
_geom_hbond_atom_site_label_A
_geom_hbond_site_symmetry_A
_geom_hbond_distance_DH
_geom_hbond_distance_HA
_geom_hbond_distance_DA
_geom_hbond_angle_DHA
O21 H21 N24 1_555 0.97(2) 1.71(2) 2.6040(10) 151(2)
O27 H27 N30 1_555 0.97(2) 1.70(2) 2.6160(10) 156(2)
